data_1545458
loop_
_publ_author_name
'Sun, Jun'
'Qiu, Jiang-Kai'
'Wu, Ya-Nan'
'Hao, Wen-Juan'
'Guo, Cheng'
'Li, Guigen'
'Tu, Shu-Jiang'
'Jiang, Bo'

_publ_section_title
;
 Silver-Mediated Radical C(sp(3))-H Biphosphinylation and Nitration of
 \b-Alkynyl Ketones for Accessing Functional Isochromenes.
;
_journal_issue 4
_journal_name_full 'Organic letters'
_journal_page_first 754
_journal_page_last 757
_journal_paper_doi 10.1021/acs.orglett.6b03546
_journal_volume 19
_journal_year 2017
_chemical_formula_sum 'C43 H36 O4 P2'
_chemical_formula_weight 678.66
_chemical_name_systematic
; 
 ? 
;
_space_group_IT_number 14
_symmetry_cell_setting monoclinic
_symmetry_space_group_name_Hall '-P 2yn'
_symmetry_space_group_name_H-M 'P 1 21/n 1'
_atom_sites_solution_hydrogens geom
_atom_sites_solution_primary direct
_atom_sites_solution_secondary difmap
_audit_creation_method SHELXL-97
_cell_angle_alpha 90.00
_cell_angle_beta 97.9660(10)
_cell_angle_gamma 90.00
_cell_formula_units_Z 4
_cell_length_a 14.1257(3)
_cell_length_b 11.6800(2)
_cell_length_c 22.1850(5)
_cell_measurement_reflns_used 9493
_cell_measurement_temperature 296(2)
_cell_measurement_theta_max 24.08
_cell_measurement_theta_min 2.38
_cell_volume 3624.94(13)
_computing_cell_refinement 'Bruker SMART'
_computing_data_collection 'Bruker SMART'
_computing_data_reduction 'Bruker SHELXTL'
_computing_molecular_graphics 'Bruker SHELXTL'
_computing_publication_material 'Bruker SHELXTL'
_computing_structure_refinement 'SHELXL-97 (Sheldrick, 1997)'
_computing_structure_solution 'SHELXS-97 (Sheldrick, 1990)'
_diffrn_ambient_temperature 296(2)
_diffrn_measured_fraction_theta_full 0.994
_diffrn_measured_fraction_theta_max 0.994
_diffrn_measurement_device_type 'CCD area detector'
_diffrn_measurement_method 'phi and omega scans'
_diffrn_radiation_monochromator graphite
_diffrn_radiation_source 'fine-focus sealed tube'
_diffrn_radiation_type MoK\a
_diffrn_radiation_wavelength 0.71073
_diffrn_reflns_av_R_equivalents 0.0321
_diffrn_reflns_av_sigmaI/netI 0.0640
_diffrn_reflns_limit_h_max 18
_diffrn_reflns_limit_h_min -18
_diffrn_reflns_limit_k_max 15
_diffrn_reflns_limit_k_min -10
_diffrn_reflns_limit_l_max 28
_diffrn_reflns_limit_l_min -28
_diffrn_reflns_number 29395
_diffrn_reflns_theta_full 27.54
_diffrn_reflns_theta_max 27.54
_diffrn_reflns_theta_min 1.97
_exptl_absorpt_coefficient_mu 0.162
_exptl_absorpt_correction_T_max 0.974
_exptl_absorpt_correction_T_min 0.957
_exptl_absorpt_correction_type multi-scan
_exptl_absorpt_process_details sadabs
_exptl_crystal_colour yellow
_exptl_crystal_density_diffrn 1.244
_exptl_crystal_density_method 'not measured'
_exptl_crystal_description block
_exptl_crystal_F_000 1424
_exptl_crystal_size_max 0.27
_exptl_crystal_size_mid 0.20
_exptl_crystal_size_min 0.16
_refine_diff_density_max 0.280
_refine_diff_density_min -0.342
_refine_diff_density_rms 0.044
_refine_ls_extinction_method none
_refine_ls_goodness_of_fit_ref 1.020
_refine_ls_hydrogen_treatment mixed
_refine_ls_matrix_type full
_refine_ls_number_parameters 444
_refine_ls_number_reflns 8302
_refine_ls_number_restraints 0
_refine_ls_restrained_S_all 1.020
_refine_ls_R_factor_all 0.1168
_refine_ls_R_factor_gt 0.0525
_refine_ls_shift/su_max 0.001
_refine_ls_shift/su_mean 0.000
_refine_ls_structure_factor_coef Fsqd
_refine_ls_weighting_details 'calc w=1/[\s^2^(Fo^2^)+(0.0771P)^2^+0.0000P] where P=(Fo^2^+2Fc^2^)/3'
_refine_ls_weighting_scheme calc
_refine_ls_wR_factor_gt 0.1284
_refine_ls_wR_factor_ref 0.1542
_reflns_number_gt 4538
_reflns_number_total 8302
_reflns_threshold_expression >2sigma(I)
_cod_data_source_file ol6b03546_si_002.cif
_cod_data_source_block 1234
_cod_depositor_comments
;
The following automatic conversions were performed:

'_symmetry_cell_setting' value 'Monoclinic' changed to 'monoclinic'
according to
/home/data/users/saulius/crontab/automatic-downloads/current/ACS/lib/dictionaries/cif_core.dic
dictionary named 'cif_core.dic' version 2.4.2 from 2011-04-26.

Automatic conversion script
Id: cif_fix_values 4973 2017-02-22 13:04:09Z antanas 
;
_cod_original_sg_symbol_H-M P2(1)/n
_cod_database_code 1545458

loop_
_symmetry_equiv_pos_as_xyz
'x, y, z'
'-x+1/2, y+1/2, -z+1/2'
'-x, -y, -z'
'x-1/2, -y-1/2, z-1/2'

loop_
_atom_site_label
_atom_site_type_symbol
_atom_site_fract_x
_atom_site_fract_y
_atom_site_fract_z
_atom_site_U_iso_or_equiv
_atom_site_adp_type
_atom_site_occupancy
_atom_site_symmetry_multiplicity
_atom_site_calc_flag
_atom_site_refinement_flags
P1 P 0.43437(4) 0.19245(5) 0.21115(2) 0.04184(18) Uani 1 1 d .
P2 P 0.58914(4) 0.38859(5) 0.22316(2) 0.04140(18) Uani 1 1 d .
O1 O 0.48690(11) 0.16684(13) 0.09540(6) 0.0523(4) Uani 1 1 d .
O3 O 0.33769(10) 0.21963(13) 0.17985(6) 0.0497(4) Uani 1 1 d .
O2 O 0.67343(10) 0.36724(13) 0.26928(6) 0.0529(4) Uani 1 1 d .
C1 C 0.53286(14) 0.26613(19) 0.18432(9) 0.0406(5) Uani 1 1 d .
C17 C 0.46469(15) 0.04237(19) 0.20599(9) 0.0430(5) Uani 1 1 d .
C2 C 0.55585(16) 0.22992(19) 0.12934(9) 0.0439(5) Uani 1 1 d .
C23 C 0.44259(15) 0.2203(2) 0.29189(9) 0.0465(6) Uani 1 1 d .
C35 C 0.61666(15) 0.48784(19) 0.16543(10) 0.0437(6) Uani 1 1 d .
C29 C 0.49719(15) 0.4655(2) 0.25494(10) 0.0443(6) Uani 1 1 d .
C6 C 0.4808(2) 0.1573(2) 0.03297(10) 0.0549(6) Uani 1 1 d .
C22 C 0.55777(17) 0.0009(2) 0.21702(10) 0.0536(6) Uani 1 1 d .
H22 H 0.6080 0.0520 0.2268 0.064 Uiso 1 1 calc R
C3 C 0.64386(18) 0.2475(2) 0.10319(10) 0.0530(6) Uani 1 1 d .
C30 C 0.40826(16) 0.4920(2) 0.22231(11) 0.0530(6) Uani 1 1 d .
H30 H 0.3918 0.4645 0.1829 0.064 Uiso 1 1 calc R
C4 C 0.6392(2) 0.2366(2) 0.03947(12) 0.0647(7) Uani 1 1 d .
C24 C 0.36508(17) 0.2707(2) 0.31343(11) 0.0588(7) Uani 1 1 d .
H24 H 0.3104 0.2880 0.2866 0.071 Uiso 1 1 calc R
C18 C 0.39090(16) -0.0365(2) 0.19094(10) 0.0530(6) Uani 1 1 d .
H18 H 0.3279 -0.0114 0.1830 0.064 Uiso 1 1 calc R
C40 C 0.56557(19) 0.4982(2) 0.10780(11) 0.0596(7) Uani 1 1 d .
H40 H 0.5129 0.4514 0.0962 0.071 Uiso 1 1 calc R
C34 C 0.51992(18) 0.5106(2) 0.31259(11) 0.0625(7) Uani 1 1 d .
H34 H 0.5791 0.4947 0.3350 0.075 Uiso 1 1 calc R
C36 C 0.69051(16) 0.5646(2) 0.18269(12) 0.0599(7) Uani 1 1 d .
H36 H 0.7241 0.5609 0.2218 0.072 Uiso 1 1 calc R
C5 C 0.5521(2) 0.1961(2) 0.00540(11) 0.0695(8) Uani 1 1 d .
H5 H 0.5453 0.1969 -0.0369 0.083 Uiso 1 1 calc R
C28 C 0.52288(18) 0.1923(2) 0.33311(10) 0.0669(8) Uani 1 1 d .
H28 H 0.5750 0.1567 0.3196 0.080 Uiso 1 1 calc R
C21 C 0.57719(18) -0.1146(2) 0.21383(11) 0.0623(7) Uani 1 1 d .
H21 H 0.6399 -0.1407 0.2214 0.075 Uiso 1 1 calc R
C31 C 0.34485(17) 0.5589(2) 0.24851(14) 0.0664(7) Uani 1 1 d .
H31 H 0.2849 0.5745 0.2270 0.080 Uiso 1 1 calc R
C11 C 0.3893(2) 0.1084(2) 0.00632(11) 0.0617(7) Uani 1 1 d .
C25 C 0.3685(2) 0.2954(3) 0.37437(12) 0.0793(9) Uani 1 1 d .
H25 H 0.3166 0.3302 0.3885 0.095 Uiso 1 1 calc R
C39 C 0.5926(2) 0.5782(2) 0.06729(12) 0.0789(9) Uani 1 1 d .
H39 H 0.5594 0.5828 0.0281 0.095 Uiso 1 1 calc R
C20 C 0.5034(2) -0.1910(2) 0.19932(12) 0.0667(7) Uani 1 1 d .
H20 H 0.5159 -0.2689 0.1973 0.080 Uiso 1 1 calc R
C19 C 0.4116(2) -0.1517(2) 0.18791(12) 0.0666(7) Uani 1 1 d .
H19 H 0.3620 -0.2036 0.1779 0.080 Uiso 1 1 calc R
C37 C 0.71487(19) 0.6467(2) 0.14246(16) 0.0733(8) Uani 1 1 d .
H37 H 0.7632 0.6991 0.1549 0.088 Uiso 1 1 calc R
C16 C 0.3739(2) 0.0735(2) -0.05470(11) 0.0743(9) Uani 1 1 d .
H16 H 0.4242 0.0756 -0.0776 0.089 Uiso 1 1 calc R
C26 C 0.4487(2) 0.2684(3) 0.41418(13) 0.0921(10) Uani 1 1 d .
H26 H 0.4509 0.2851 0.4553 0.111 Uiso 1 1 calc R
C7 C 0.73047(18) 0.2722(2) 0.13860(13) 0.0657(7) Uani 1 1 d .
H7 H 0.7346 0.2742 0.1808 0.079 Uiso 1 1 calc R
C12 C 0.3135(2) 0.1012(2) 0.03980(12) 0.0740(8) Uani 1 1 d .
H12 H 0.3223 0.1229 0.0805 0.089 Uiso 1 1 calc R
C9 C 0.8049(3) 0.2919(3) 0.04895(19) 0.1088(12) Uani 1 1 d .
H9 H 0.8584 0.3108 0.0308 0.131 Uiso 1 1 calc R
C38 C 0.6678(2) 0.6504(3) 0.08445(15) 0.0785(9) Uani 1 1 d .
H38 H 0.6869 0.7020 0.0566 0.094 Uiso 1 1 calc R
C27 C 0.5248(2) 0.2175(3) 0.39391(12) 0.0880(10) Uani 1 1 d .
H27 H 0.5787 0.1995 0.4213 0.106 Uiso 1 1 calc R
C33 C 0.4560(2) 0.5790(3) 0.33732(14) 0.0807(9) Uani 1 1 d .
H33 H 0.4727 0.6092 0.3761 0.097 Uiso 1 1 calc R
C15 C 0.2867(3) 0.0366(3) -0.08082(15) 0.0958(12) Uani 1 1 d .
H15 H 0.2773 0.0156 -0.1217 0.115 Uiso 1 1 calc R
C32 C 0.3688(2) 0.6029(2) 0.30593(16) 0.0772(8) Uani 1 1 d .
H32 H 0.3258 0.6487 0.3232 0.093 Uiso 1 1 calc R
C14 C 0.2127(3) 0.0302(3) -0.04735(16) 0.1034(12) Uani 1 1 d .
H14 H 0.1533 0.0041 -0.0654 0.124 Uiso 1 1 calc R
C8 C 0.8098(2) 0.2936(3) 0.11119(16) 0.0919(10) Uani 1 1 d .
H8 H 0.8677 0.3095 0.1351 0.110 Uiso 1 1 calc R
C10 C 0.7211(3) 0.2623(3) 0.01363(15) 0.0942(10) Uani 1 1 d .
H10 H 0.7189 0.2594 -0.0284 0.113 Uiso 1 1 calc R
C13 C 0.2256(2) 0.0623(3) 0.01346(14) 0.0989(10) Uani 1 1 d .
H13 H 0.1751 0.0575 0.0362 0.119 Uiso 1 1 calc R
O4 O 0.0607(3) 0.3142(3) 0.05670(13) 0.1705(13) Uani 1 1 d .
C41 C 0.2067(4) 0.4137(5) 0.0600(2) 0.213(3) Uani 1 1 d .
H41A H 0.2499 0.3499 0.0619 0.319 Uiso 1 1 calc R
H41B H 0.2362 0.4753 0.0843 0.319 Uiso 1 1 calc R
H41C H 0.1916 0.4387 0.0185 0.319 Uiso 1 1 calc R
C42 C 0.1175(3) 0.3785(3) 0.08344(17) 0.1098(12) Uani 1 1 d .
C43 C 0.1148(3) 0.4123(4) 0.14605(18) 0.1448(16) Uani 1 1 d .
H43A H 0.1168 0.4943 0.1490 0.217 Uiso 1 1 calc R
H43B H 0.1688 0.3804 0.1715 0.217 Uiso 1 1 calc R
H43C H 0.0569 0.3846 0.1591 0.217 Uiso 1 1 calc R

loop_
_atom_site_aniso_label
_atom_site_aniso_U_11
_atom_site_aniso_U_22
_atom_site_aniso_U_33
_atom_site_aniso_U_23
_atom_site_aniso_U_13
_atom_site_aniso_U_12
P1 0.0351(3) 0.0531(4) 0.0372(3) 0.0028(3) 0.0045(2) -0.0007(3)
P2 0.0325(3) 0.0542(4) 0.0370(3) 0.0013(3) 0.0029(2) 0.0011(3)
O1 0.0650(10) 0.0598(11) 0.0323(8) -0.0003(7) 0.0073(7) -0.0056(9)
O3 0.0368(9) 0.0613(10) 0.0493(9) 0.0005(8) -0.0006(7) 0.0047(8)
O2 0.0343(8) 0.0761(11) 0.0461(9) 0.0036(8) -0.0024(7) 0.0056(8)
C1 0.0392(13) 0.0478(14) 0.0350(11) 0.0043(10) 0.0062(9) 0.0024(11)
C17 0.0397(13) 0.0516(15) 0.0379(12) 0.0090(11) 0.0057(10) 0.0014(12)
C2 0.0482(14) 0.0412(14) 0.0426(13) 0.0064(11) 0.0074(11) 0.0036(11)
C23 0.0376(13) 0.0615(16) 0.0410(12) 0.0035(11) 0.0078(10) -0.0063(12)
C35 0.0377(12) 0.0477(14) 0.0450(13) 0.0004(11) 0.0033(10) 0.0013(11)
C29 0.0371(13) 0.0500(14) 0.0450(13) -0.0003(11) 0.0029(10) -0.0022(11)
C6 0.085(2) 0.0463(15) 0.0334(13) 0.0015(11) 0.0074(13) 0.0159(14)
C22 0.0429(14) 0.0589(18) 0.0581(15) 0.0080(12) 0.0036(11) -0.0019(13)
C3 0.0628(17) 0.0465(15) 0.0547(15) 0.0031(12) 0.0263(13) 0.0070(13)
C30 0.0437(14) 0.0524(16) 0.0617(15) 0.0002(12) 0.0030(12) 0.0001(12)
C4 0.082(2) 0.0608(18) 0.0592(17) 0.0056(14) 0.0360(16) 0.0127(15)
C24 0.0507(15) 0.0792(19) 0.0497(14) 0.0004(13) 0.0185(12) -0.0084(14)
C18 0.0404(14) 0.0573(17) 0.0627(15) 0.0051(13) 0.0115(11) -0.0032(13)
C40 0.0757(18) 0.0495(16) 0.0507(15) 0.0043(13) -0.0009(13) -0.0080(14)
C34 0.0494(15) 0.087(2) 0.0508(15) -0.0155(14) 0.0063(12) 0.0042(14)
C36 0.0434(14) 0.0633(17) 0.0718(17) 0.0063(15) 0.0034(12) -0.0025(14)
C5 0.103(2) 0.0709(19) 0.0377(13) 0.0039(13) 0.0226(15) 0.0186(18)
C28 0.0538(16) 0.102(2) 0.0453(14) 0.0095(14) 0.0066(12) 0.0020(15)
C21 0.0498(16) 0.0645(19) 0.0732(18) 0.0130(14) 0.0100(13) 0.0137(15)
C31 0.0365(14) 0.0605(18) 0.103(2) 0.0059(17) 0.0122(14) 0.0056(13)
C11 0.092(2) 0.0484(16) 0.0404(14) -0.0003(12) -0.0064(14) 0.0135(15)
C25 0.074(2) 0.112(3) 0.0589(17) -0.0068(17) 0.0327(16) -0.0118(18)
C39 0.123(3) 0.0570(19) 0.0539(16) 0.0121(15) 0.0037(17) 0.0050(19)
C20 0.0663(19) 0.0539(17) 0.0817(19) 0.0116(15) 0.0161(15) 0.0088(16)
C19 0.0598(18) 0.0537(18) 0.0876(19) -0.0001(15) 0.0153(15) -0.0108(15)
C37 0.0541(17) 0.0559(18) 0.112(2) 0.0107(18) 0.0198(17) -0.0038(14)
C16 0.118(3) 0.0577(18) 0.0425(15) -0.0052(13) -0.0056(16) 0.0174(17)
C26 0.094(2) 0.143(3) 0.0436(16) -0.0024(18) 0.0248(17) -0.020(2)
C7 0.0550(17) 0.0677(18) 0.0799(18) -0.0073(15) 0.0283(15) 0.0020(14)
C12 0.083(2) 0.088(2) 0.0456(15) -0.0064(15) -0.0101(15) 0.0007(18)
C9 0.095(3) 0.122(3) 0.126(3) -0.011(3) 0.076(2) -0.007(2)
C38 0.094(2) 0.0576(19) 0.090(2) 0.0174(18) 0.0340(19) 0.0021(18)
C27 0.077(2) 0.143(3) 0.0422(15) 0.0104(17) -0.0003(15) -0.005(2)
C33 0.067(2) 0.098(2) 0.080(2) -0.0328(17) 0.0240(16) 0.0008(18)
C15 0.153(4) 0.076(2) 0.0484(18) -0.0122(16) -0.022(2) 0.009(2)
C32 0.0600(19) 0.069(2) 0.110(2) -0.0208(18) 0.0361(18) 0.0005(16)
C14 0.121(3) 0.106(3) 0.069(2) -0.006(2) -0.034(2) -0.009(2)
C8 0.066(2) 0.103(3) 0.117(3) -0.019(2) 0.0489(19) -0.0048(18)
C10 0.115(3) 0.100(3) 0.081(2) 0.0021(19) 0.062(2) 0.006(2)
C13 0.097(2) 0.124(3) 0.068(2) -0.013(2) -0.0162(18) -0.014(2)
O4 0.182(3) 0.210(3) 0.108(2) -0.031(2) -0.019(2) -0.049(3)
C41 0.222(6) 0.253(7) 0.184(5) -0.012(5) 0.100(5) -0.045(5)
C42 0.137(4) 0.114(3) 0.078(3) -0.011(2) 0.010(3) -0.016(3)
C43 0.188(4) 0.138(4) 0.113(3) -0.032(3) 0.037(3) -0.006(3)

loop_
_atom_type_symbol
_atom_type_description
_atom_type_scat_dispersion_real
_atom_type_scat_dispersion_imag
_atom_type_scat_source
C C 0.0033 0.0016 'International Tables Vol C Tables 4.2.6.8 and 6.1.1.4'
H H 0.0000 0.0000 'International Tables Vol C Tables 4.2.6.8 and 6.1.1.4'
O O 0.0106 0.0060 'International Tables Vol C Tables 4.2.6.8 and 6.1.1.4'
P P 0.1023 0.0942 'International Tables Vol C Tables 4.2.6.8 and 6.1.1.4'

loop_
_geom_angle_atom_site_label_1
_geom_angle_atom_site_label_2
_geom_angle_atom_site_label_3
_geom_angle
O3 P1 C1 116.53(9)
O3 P1 C23 110.80(10)
C1 P1 C23 107.11(10)
O3 P1 C17 112.90(10)
C1 P1 C17 103.92(10)
C23 P1 C17 104.67(10)
O2 P2 C1 117.23(10)
O2 P2 C29 111.61(9)
C1 P2 C29 106.82(10)
O2 P2 C35 111.49(9)
C1 P2 C35 107.13(10)
C29 P2 C35 101.23(10)
C2 O1 C6 122.59(18)
C2 C1 P2 121.88(16)
C2 C1 P1 115.74(16)
P2 C1 P1 122.08(11)
C22 C17 C18 117.9(2)
C22 C17 P1 123.52(18)
C18 C17 P1 118.55(17)
O1 C2 C1 114.78(19)
O1 C2 C3 116.10(19)
C1 C2 C3 129.1(2)
C24 C23 C28 118.9(2)
C24 C23 P1 118.21(17)
C28 C23 P1 122.86(18)
C40 C35 C36 118.3(2)
C40 C35 P2 125.07(18)
C36 C35 P2 116.45(17)
C34 C29 C30 118.3(2)
C34 C29 P2 117.75(17)
C30 C29 P2 123.64(17)
C5 C6 O1 119.3(2)
C5 C6 C11 129.2(2)
O1 C6 C11 111.5(2)
C21 C22 C17 121.4(2)
C21 C22 H22 119.3
C17 C22 H22 119.3
C7 C3 C4 120.0(2)
C7 C3 C2 122.5(2)
C4 C3 C2 117.5(2)
C31 C30 C29 119.9(2)
C31 C30 H30 120.0
C29 C30 H30 120.0
C10 C4 C3 117.8(3)
C10 C4 C5 123.8(3)
C3 C4 C5 118.4(2)
C25 C24 C23 120.4(2)
C25 C24 H24 119.8
C23 C24 H24 119.8
C19 C18 C17 119.9(2)
C19 C18 H18 120.1
C17 C18 H18 120.1
C35 C40 C39 120.2(2)
C35 C40 H40 119.9
C39 C40 H40 119.9
C33 C34 C29 120.7(2)
C33 C34 H34 119.7
C29 C34 H34 119.7
C37 C36 C35 120.9(2)
C37 C36 H36 119.6
C35 C36 H36 119.6
C6 C5 C4 121.3(2)
C6 C5 H5 119.3
C4 C5 H5 119.3
C27 C28 C23 119.8(3)
C27 C28 H28 120.1
C23 C28 H28 120.1
C20 C21 C22 119.7(2)
C20 C21 H21 120.1
C22 C21 H21 120.1
C32 C31 C30 120.9(2)
C32 C31 H31 119.6
C30 C31 H31 119.6
C12 C11 C16 118.1(3)
C12 C11 C6 120.8(2)
C16 C11 C6 121.0(3)
C26 C25 C24 119.8(3)
C26 C25 H25 120.1
C24 C25 H25 120.1
C38 C39 C40 120.5(3)
C38 C39 H39 119.7
C40 C39 H39 119.7
C19 C20 C21 119.6(3)
C19 C20 H20 120.2
C21 C20 H20 120.2
C20 C19 C18 121.4(2)
C20 C19 H19 119.3
C18 C19 H19 119.3
C38 C37 C36 119.8(3)
C38 C37 H37 120.1
C36 C37 H37 120.1
C15 C16 C11 121.1(3)
C15 C16 H16 119.5
C11 C16 H16 119.5
C27 C26 C25 120.5(3)
C27 C26 H26 119.7
C25 C26 H26 119.7
C8 C7 C3 119.8(3)
C8 C7 H7 120.1
C3 C7 H7 120.1
C13 C12 C11 120.8(3)
C13 C12 H12 119.6
C11 C12 H12 119.6
C10 C9 C8 119.8(3)
C10 C9 H9 120.1
C8 C9 H9 120.1
C37 C38 C39 120.1(3)
C37 C38 H38 120.0
C39 C38 H38 120.0
C26 C27 C28 120.5(3)
C26 C27 H27 119.7
C28 C27 H27 119.7
C32 C33 C34 120.9(3)
C32 C33 H33 119.5
C34 C33 H33 119.5
C16 C15 C14 120.2(3)
C16 C15 H15 119.9
C14 C15 H15 119.9
C33 C32 C31 119.3(3)
C33 C32 H32 120.4
C31 C32 H32 120.4
C15 C14 C13 120.5(3)
C15 C14 H14 119.8
C13 C14 H14 119.8
C7 C8 C9 120.9(3)
C7 C8 H8 119.5
C9 C8 H8 119.5
C9 C10 C4 121.3(3)
C9 C10 H10 119.3
C4 C10 H10 119.3
C12 C13 C14 119.4(3)
C12 C13 H13 120.3
C14 C13 H13 120.3
C42 C41 H41A 109.5
C42 C41 H41B 109.5
H41A C41 H41B 109.5
C42 C41 H41C 109.5
H41A C41 H41C 109.5
H41B C41 H41C 109.5
O4 C42 C43 122.8(4)
O4 C42 C41 122.9(4)
C43 C42 C41 113.4(4)
C42 C43 H43A 109.5
C42 C43 H43B 109.5
H43A C43 H43B 109.5
C42 C43 H43C 109.5
H43A C43 H43C 109.5
H43B C43 H43C 109.5

loop_
_geom_bond_atom_site_label_1
_geom_bond_atom_site_label_2
_geom_bond_distance
P1 O3 1.4784(14)
P1 C1 1.805(2)
P1 C23 1.808(2)
P1 C17 1.812(2)
P2 O2 1.4794(14)
P2 C1 1.797(2)
P2 C29 1.801(2)
P2 C35 1.809(2)
O1 C2 1.362(2)
O1 C6 1.380(2)
C1 C2 1.372(3)
C17 C22 1.391(3)
C17 C18 1.396(3)
C2 C3 1.457(3)
C23 C24 1.385(3)
C23 C28 1.393(3)
C35 C40 1.384(3)
C35 C36 1.389(3)
C29 C34 1.380(3)
C29 C30 1.395(3)
C6 C5 1.328(3)
C6 C11 1.461(3)
C22 C21 1.380(3)
C22 H22 0.9300
C3 C7 1.390(3)
C3 C4 1.412(3)
C30 C31 1.376(3)
C30 H30 0.9300
C4 C10 1.394(4)
C4 C5 1.432(3)
C24 C25 1.377(3)
C24 H24 0.9300
C18 C19 1.381(3)
C18 H18 0.9300
C40 C39 1.386(3)
C40 H40 0.9300
C34 C33 1.375(3)
C34 H34 0.9300
C36 C37 1.385(3)
C36 H36 0.9300
C5 H5 0.9300
C28 C27 1.377(3)
C28 H28 0.9300
C21 C20 1.376(3)
C21 H21 0.9300
C31 C32 1.372(4)
C31 H31 0.9300
C11 C12 1.388(4)
C11 C16 1.402(3)
C25 C26 1.373(4)
C25 H25 0.9300
C39 C38 1.368(4)
C39 H39 0.9300
C20 C19 1.366(3)
C20 H20 0.9300
C19 H19 0.9300
C37 C38 1.365(4)
C37 H37 0.9300
C16 C15 1.356(4)
C16 H16 0.9300
C26 C27 1.359(4)
C26 H26 0.9300
C7 C8 1.369(3)
C7 H7 0.9300
C12 C13 1.375(4)
C12 H12 0.9300
C9 C10 1.370(4)
C9 C8 1.373(4)
C9 H9 0.9300
C38 H38 0.9300
C27 H27 0.9300
C33 C32 1.357(4)
C33 H33 0.9300
C15 C14 1.366(5)
C15 H15 0.9300
C32 H32 0.9300
C14 C13 1.388(4)
C14 H14 0.9300
C8 H8 0.9300
C10 H10 0.9300
C13 H13 0.9300
O4 C42 1.195(4)
C41 C42 1.487(6)
C41 H41A 0.9600
C41 H41B 0.9600
C41 H41C 0.9600
C42 C43 1.450(5)
C43 H43A 0.9600
C43 H43B 0.9600
C43 H43C 0.9600

loop_
_geom_torsion_atom_site_label_1
_geom_torsion_atom_site_label_2
_geom_torsion_atom_site_label_3
_geom_torsion_atom_site_label_4
_geom_torsion
O2 P2 C1 C2 -94.13(19)
C29 P2 C1 C2 139.84(18)
C35 P2 C1 C2 32.0(2)
O2 P2 C1 P1 92.41(14)
C29 P2 C1 P1 -33.62(15)
C35 P2 C1 P1 -141.45(12)
O3 P1 C1 C2 -73.53(18)
C23 P1 C1 C2 161.79(16)
C17 P1 C1 C2 51.34(18)
O3 P1 C1 P2 100.30(14)
C23 P1 C1 P2 -24.37(16)
C17 P1 C1 P2 -134.82(12)
O3 P1 C17 C22 162.36(17)
C1 P1 C17 C22 35.2(2)
C23 P1 C17 C22 -77.04(19)
O3 P1 C17 C18 -18.5(2)
C1 P1 C17 C18 -145.71(16)
C23 P1 C17 C18 102.06(17)
C6 O1 C2 C1 156.56(19)
C6 O1 C2 C3 -24.7(3)
P2 C1 C2 O1 -156.88(15)
P1 C1 C2 O1 17.0(2)
P2 C1 C2 C3 24.6(3)
P1 C1 C2 C3 -161.56(19)
O3 P1 C23 C24 -5.5(2)
C1 P1 C23 C24 122.61(19)
C17 P1 C23 C24 -127.47(19)
O3 P1 C23 C28 173.94(19)
C1 P1 C23 C28 -58.0(2)
C17 P1 C23 C28 52.0(2)
O2 P2 C35 C40 158.80(19)
C1 P2 C35 C40 29.3(2)
C29 P2 C35 C40 -82.4(2)
O2 P2 C35 C36 -26.3(2)
C1 P2 C35 C36 -155.80(17)
C29 P2 C35 C36 92.49(18)
O2 P2 C29 C34 10.2(2)
C1 P2 C29 C34 139.54(19)
C35 P2 C29 C34 -108.5(2)
O2 P2 C29 C30 -176.77(18)
C1 P2 C29 C30 -47.4(2)
C35 P2 C29 C30 64.5(2)
C2 O1 C6 C5 10.4(3)
C2 O1 C6 C11 -166.62(19)
C18 C17 C22 C21 -0.6(3)
P1 C17 C22 C21 178.55(18)
O1 C2 C3 C7 -156.5(2)
C1 C2 C3 C7 22.0(4)
O1 C2 C3 C4 22.4(3)
C1 C2 C3 C4 -159.1(2)
C34 C29 C30 C31 -1.9(3)
P2 C29 C30 C31 -174.85(19)
C7 C3 C4 C10 -6.1(4)
C2 C3 C4 C10 174.9(2)
C7 C3 C4 C5 171.7(2)
C2 C3 C4 C5 -7.3(3)
C28 C23 C24 C25 1.6(4)
P1 C23 C24 C25 -178.9(2)
C22 C17 C18 C19 0.5(3)
P1 C17 C18 C19 -178.65(18)
C36 C35 C40 C39 4.6(4)
P2 C35 C40 C39 179.4(2)
C30 C29 C34 C33 0.7(4)
P2 C29 C34 C33 174.1(2)
C40 C35 C36 C37 -2.5(4)
P2 C35 C36 C37 -177.7(2)
O1 C6 C5 C4 6.6(4)
C11 C6 C5 C4 -177.0(2)
C10 C4 C5 C6 170.2(3)
C3 C4 C5 C6 -7.5(4)
C24 C23 C28 C27 -1.5(4)
P1 C23 C28 C27 179.0(2)
C17 C22 C21 C20 0.1(4)
C29 C30 C31 C32 1.9(4)
C5 C6 C11 C12 -162.3(3)
O1 C6 C11 C12 14.4(3)
C5 C6 C11 C16 14.1(4)
O1 C6 C11 C16 -169.3(2)
C23 C24 C25 C26 -0.9(4)
C35 C40 C39 C38 -2.3(4)
C22 C21 C20 C19 0.3(4)
C21 C20 C19 C18 -0.4(4)
C17 C18 C19 C20 0.0(4)
C35 C36 C37 C38 -2.0(4)
C12 C11 C16 C15 1.8(4)
C6 C11 C16 C15 -174.7(2)
C24 C25 C26 C27 0.0(5)
C4 C3 C7 C8 4.4(4)
C2 C3 C7 C8 -176.7(2)
C16 C11 C12 C13 -0.8(4)
C6 C11 C12 C13 175.6(3)
C36 C37 C38 C39 4.3(4)
C40 C39 C38 C37 -2.2(4)
C25 C26 C27 C28 0.1(5)
C23 C28 C27 C26 0.7(5)
C29 C34 C33 C32 0.6(4)
C11 C16 C15 C14 -1.7(5)
C34 C33 C32 C31 -0.6(5)
C30 C31 C32 C33 -0.6(4)
C16 C15 C14 C13 0.6(5)
C3 C7 C8 C9 0.5(5)
C10 C9 C8 C7 -3.6(5)
C8 C9 C10 C4 1.7(5)
C3 C4 C10 C9 3.1(5)
C5 C4 C10 C9 -174.6(3)
C11 C12 C13 C14 -0.1(5)
C15 C14 C13 C12 0.3(5)
